data_2010543
loop_
_publ_author_name
'Ramos Silva, M.'
'Paix\~ao, J. A.'
'Matos Beja, A.'
'Alte da Veiga, L.'

_publ_section_title
;
 Very short F---H&#x00B7;&#x00B7;&#x00B7;F hydrogen bond in
 <small>L</small>-argininium fluoride hydrogen fluoride
;
_journal_issue 1
_journal_name_full 'Acta Crystallographica Section C'
_journal_page_first 104
_journal_page_last 106
_journal_paper_doi 10.1107/S0108270199011981
_journal_volume 56
_journal_year 2000
_chemical_formula_moiety 'C6 H15 N4 O2 1+ , F 1- , HF'
_chemical_formula_sum 'C6 H16 F2 N4 O2'
_chemical_formula_weight 214.23
_chemical_name_systematic
;
L-argininium fluoride hydrogen fluoride
;
_space_group_IT_number 1
_symmetry_cell_setting triclinic
_symmetry_space_group_name_Hall 'P 1'
_symmetry_space_group_name_H-M 'P 1'
_audit_creation_method SHELXL-97
_cell_angle_alpha 87.878(14)
_cell_angle_beta 74.948(16)
_cell_angle_gamma 86.653(17)
_cell_formula_units_Z 2
_cell_length_a 5.1813(11)
_cell_length_b 9.2173(18)
_cell_length_c 10.6278(17)
_cell_measurement_reflns_used 25
_cell_measurement_temperature 293(2)
_cell_measurement_theta_max 16.52
_cell_measurement_theta_min 8.33
_cell_volume 489.18(17)
_computing_cell_refinement 'CAD-4 Software'
_computing_data_collection 'CAD-4 Software (Enraf-Nonius, 1989)'
_computing_data_reduction 'HELENA (Spek, 1997)'
_computing_molecular_graphics 'ORTEPII (Johnson, 1976)'
_computing_publication_material SHELXL97
_computing_structure_refinement SHELXL97
_computing_structure_solution 'SHELXS97 (Sheldrick, 1997b)'
_diffrn_ambient_temperature 293(2)
_diffrn_measured_fraction_theta_full .990
_diffrn_measured_fraction_theta_max .990
_diffrn_measurement_device_type 'Enraf-Nonius CAD-4'
_diffrn_measurement_method 'profile data from \w-2\q scans'
_diffrn_radiation_monochromator graphite
_diffrn_radiation_source 'fine-focus sealed tube'
_diffrn_radiation_type MoK\a
_diffrn_radiation_wavelength .71073
_diffrn_reflns_av_R_equivalents .057
_diffrn_reflns_av_sigmaI/netI .018
_diffrn_reflns_limit_h_max 6
_diffrn_reflns_limit_h_min -6
_diffrn_reflns_limit_k_max 11
_diffrn_reflns_limit_k_min -11
_diffrn_reflns_limit_l_max 13
_diffrn_reflns_limit_l_min -12
_diffrn_reflns_number 3023
_diffrn_reflns_theta_full 27.47
_diffrn_reflns_theta_max 27.47
_diffrn_reflns_theta_min 3.01
_diffrn_standards_decay_% 1
_diffrn_standards_interval_time 180
_diffrn_standards_number 3
_exptl_absorpt_coefficient_mu .133
_exptl_absorpt_correction_type none
_exptl_crystal_colour colourless
_exptl_crystal_density_diffrn 1.454
_exptl_crystal_density_method 'not measured'
_exptl_crystal_description irregular
_exptl_crystal_F_000 228
_exptl_crystal_size_max .39
_exptl_crystal_size_mid .24
_exptl_crystal_size_min .24
_refine_diff_density_max .197
_refine_diff_density_min -.187
_refine_ls_extinction_method none
_refine_ls_goodness_of_fit_ref 1.093
_refine_ls_hydrogen_treatment mixed
_refine_ls_matrix_type full
_refine_ls_number_parameters 261
_refine_ls_number_reflns 3004
_refine_ls_number_restraints 3
_refine_ls_restrained_S_all 1.092
_refine_ls_R_factor_all .049
_refine_ls_R_factor_gt .034
_refine_ls_shift/su_max <0.001
_refine_ls_shift/su_mean .000
_refine_ls_structure_factor_coef Fsqd
_refine_ls_weighting_details 'calc w = 1/[\s^2^(Fo^2^)+(0.0451P)^2^+0.1464P] where P=(Fo^2^+2Fc^2^)/3'
_refine_ls_weighting_scheme calc
_refine_ls_wR_factor_ref .094
_reflns_number_gt 2635
_reflns_number_total 3004
_reflns_threshold_expression I>2\s(I)
_cod_data_source_file ln1087.cif
_cod_data_source_block I
_cod_original_cell_volume 489.18(16)
_cod_database_code 2010543
_cod_database_fobs_code 2010543

loop_
_symmetry_equiv_pos_as_xyz
'x, y, z'

loop_
_atom_site_label
_atom_site_fract_x
_atom_site_fract_y
_atom_site_fract_z
_atom_site_U_iso_or_equiv
_atom_site_adp_type
_atom_site_calc_flag
_atom_site_refinement_flags
_atom_site_occupancy
_atom_site_disorder_assembly
_atom_site_disorder_group
_atom_site_type_symbol
O1A .7748(3) .7173(2) .51470(17) .0326(4) Uani d . 1 . . O
O2A .3856(3) .65527(19) .48602(17) .0305(4) Uani d . 1 . . O
N1A -.0683(5) .7171(3) 1.2222(2) .0426(6) Uani d . 1 . . N
H1A1 .0683 .7663 1.1857 .051 Uiso calc R 1 . . H
H1A2 -.1227 .7116 1.3058 .051 Uiso calc R 1 . . H
N2A -.3999(5) .5710(3) 1.2081(2) .0432(6) Uani d . 1 . . N
H2A1 -.4500 .5638 1.2918 .052 Uiso calc R 1 . . H
H2A2 -.4832 .5270 1.1617 .052 Uiso calc R 1 . . H
N3A -.1112(5) .6584(3) 1.0217(2) .0360(5) Uani d . 1 . . N
H3A -.1898 .6092 .9767 .043 Uiso calc R 1 . . H
N4A .1506(4) .9178(2) .55354(18) .0262(4) Uani d . 1 . . N
H4A1 .0595 .9892 .6029 .039 Uiso calc R 1 . . H
H4A2 .0494 .8415 .5618 .039 Uiso calc R 1 . . H
H4A3 .1955 .9480 .4706 .039 Uiso calc R 1 . . H
C1A -.1937(5) .6504(3) 1.1505(2) .0327(5) Uani d . 1 . . C
C2A .1070(5) .7471(3) .9538(2) .0316(5) Uani d . 1 . . C
H2A3 .2713 .7098 .9737 .038 Uiso calc R 1 . . H
H2A4 .0709 .8459 .9845 .038 Uiso calc R 1 . . H
C3A .1435(5) .7479(3) .8073(2) .0315(5) Uani d . 1 . . C
H3A1 .2095 .6526 .7736 .038 Uiso calc R 1 . . H
H3A2 -.0269 .7708 .7874 .038 Uiso calc R 1 . . H
C4A .3413(5) .8604(3) .7439(2) .0282(5) Uani d . 1 . . C
H4A4 .5092 .8361 .7659 .034 Uiso calc R 1 . . H
H4A5 .2744 .9541 .7810 .034 Uiso calc R 1 . . H
C5A .3971(4) .8754(2) .5959(2) .0235(4) Uani d . 1 . . C
H5A .5222 .9530 .5672 .028 Uiso calc R 1 . . H
C6A .5280(4) .7366(2) .52628(19) .0234(4) Uani d . 1 . . C
O2B .8257(3) .15423(18) .68154(15) .0280(4) Uani d . 1 . . O
O1B .4325(3) .2384(2) .65343(18) .0364(4) Uani d . 1 . . O
N2B 1.0601(5) .2258(3) -.0692(2) .0401(5) Uani d . 1 . . N
H2B1 1.1565 .2756 -.0337 .048 Uiso calc R 1 . . H
H2B2 1.0938 .2228 -.1527 .048 Uiso calc R 1 . . H
N1B .7157(5) .0756(3) -.0507(2) .0412(5) Uani d . 1 . . N
H1B1 .7518 .0717 -.1343 .049 Uiso calc R 1 . . H
H1B2 .5855 .0287 -.0031 .049 Uiso calc R 1 . . H
N3B .8073(4) .1580(3) .13288(18) .0342(5) Uani d . 1 . . N
H3B .6741 .1111 .1780 .041 Uiso calc R 1 . . H
N4B 1.0017(4) .4356(2) .62012(18) .0264(4) Uani d . 1 . . N
H4B1 1.0752 .5119 .5734 .040 Uiso calc R 1 . . H
H4B2 1.1297 .3697 .6276 .040 Uiso calc R 1 . . H
H4B3 .9103 .4642 .6990 .040 Uiso calc R 1 . . H
C1B .8606(5) .1541(3) .0044(2) .0312(5) Uani d . 1 . . C
C2B .9606(5) .2370(3) .2026(2) .0329(5) Uani d . 1 . . C
H2B3 .9859 .3346 .1658 .039 Uiso calc R 1 . . H
H2B4 1.1356 .1884 .1930 .039 Uiso calc R 1 . . H
C3B .8149(5) .2443(3) .3456(2) .0321(5) Uani d . 1 . . C
H3B1 .7846 .1467 .3817 .039 Uiso calc R 1 . . H
H3B2 .6423 .2957 .3553 .039 Uiso calc R 1 . . H
C4B .9801(5) .3228(3) .4194(2) .0299(5) Uani d . 1 . . C
H4B4 1.1293 .2587 .4290 .036 Uiso calc R 1 . . H
H4B5 1.0526 .4076 .3686 .036 Uiso calc R 1 . . H
C5B .8170(4) .3704(2) .5536(2) .0233(4) Uani d . 1 . . C
H5B .6805 .4447 .5431 .028 Uiso calc R 1 . . H
C6B .6787(4) .2441(2) .63743(19) .0224(4) Uani d . 1 . . C
F1 .4016(4) .4155(2) 1.0185(2) .0615(5) Uani d . 1 . . F
H1 .508(11) .453(6) .931(5) .092 Uiso d . 1 . . H
F2 .3956(4) 1.0056(2) .31635(16) .0576(5) Uani d . 1 . . F
H2 .360(10) .944(5) .242(5) .086 Uiso d . 1 . . H
F3 .6689(4) .5215(2) .84223(17) .0548(5) Uani d . 1 . . F
F4 .3551(5) .9060(3) .13452(18) .0697(7) Uani d . 1 . . F

loop_
_atom_site_aniso_label
_atom_site_aniso_U_11
_atom_site_aniso_U_22
_atom_site_aniso_U_33
_atom_site_aniso_U_12
_atom_site_aniso_U_13
_atom_site_aniso_U_23
O1A .0207(8) .0343(9) .0412(9) -.0009(7) -.0045(7) -.0040(7)
O2A .0269(9) .0285(9) .0349(8) -.0039(7) -.0043(7) -.0068(6)
N1A .0429(13) .0567(15) .0238(10) -.0128(12) .0016(9) -.0015(10)
N2A .0427(14) .0509(14) .0307(10) -.0130(11) .0024(9) .0004(10)
N3A .0358(12) .0455(13) .0254(10) -.0097(10) -.0036(9) -.0035(9)
N4A .0273(10) .0228(9) .0269(9) .0013(7) -.0045(7) -.0012(7)
C1A .0337(13) .0347(13) .0261(11) .0026(10) -.0021(10) -.0012(9)
C2A .0325(13) .0373(14) .0221(10) -.0015(10) -.0020(9) -.0023(9)
C3A .0314(12) .0405(14) .0216(10) -.0078(11) -.0039(9) -.0004(9)
C4A .0283(12) .0330(13) .0235(10) -.0037(10) -.0055(9) -.0072(9)
C5A .0211(10) .0226(11) .0255(10) -.0032(8) -.0028(8) -.0015(8)
C6A .0224(11) .0236(11) .0215(9) -.0030(8) -.0009(8) .0022(8)
O2B .0276(8) .0270(8) .0277(8) .0006(7) -.0046(6) .0031(6)
O1B .0215(9) .0409(10) .0452(9) -.0070(7) -.0058(7) .0086(8)
N2B .0475(14) .0487(14) .0206(9) -.0110(11) -.0008(9) .0010(9)
N1B .0500(15) .0492(14) .0264(10) -.0081(11) -.0117(10) -.0036(9)
N3B .0354(12) .0459(13) .0210(9) -.0129(10) -.0046(8) -.0004(8)
N4B .0268(10) .0240(9) .0274(9) -.0067(8) -.0038(8) -.0024(7)
C1B .0357(14) .0327(13) .0236(11) .0029(10) -.0056(10) -.0023(9)
C2B .0324(13) .0420(14) .0237(11) -.0086(11) -.0047(9) -.0013(10)
C3B .0324(12) .0426(14) .0218(11) -.0126(11) -.0055(9) -.0022(9)
C4B .0274(11) .0374(13) .0231(10) -.0140(10) -.0011(9) .0010(9)
C5B .0221(11) .0230(11) .0249(10) -.0034(8) -.0059(8) .0009(8)
C6B .0210(11) .0259(11) .0186(9) -.0049(8) -.0009(8) -.0026(8)
F1 .0600(13) .0680(13) .0501(10) -.0285(11) .0023(9) .0019(9)
F2 .0731(14) .0677(12) .0318(8) -.0337(10) -.0072(8) .0020(8)
F3 .0528(11) .0612(12) .0410(8) -.0156(9) .0092(8) -.0115(8)
F4 .0895(17) .0802(15) .0409(9) -.0427(13) -.0103(10) -.0071(9)

loop_
_atom_type_symbol
_atom_type_description
_atom_type_scat_dispersion_real
_atom_type_scat_dispersion_imag
_atom_type_scat_source
C C .0033 .0016 'International Tables Vol C Tables 4.2.6.8 and 6.1.1.4'
H H .0000 .0000 'International Tables Vol C Tables 4.2.6.8 and 6.1.1.4'
F F .0171 .0103 'International Tables Vol C Tables 4.2.6.8 and 6.1.1.4'
N N .0061 .0033 'International Tables Vol C Tables 4.2.6.8 and 6.1.1.4'
O O .0106 .0060 'International Tables Vol C Tables 4.2.6.8 and 6.1.1.4'

loop_
_geom_angle_atom_site_label_1
_geom_angle_atom_site_label_2
_geom_angle_atom_site_label_3
_geom_angle
_geom_angle_publ_flag
C1A N1A H1A1 120.0 ?
C1A N1A H1A2 120.0 ?
H1A1 N1A H1A2 120.0 ?
C1A N2A H2A1 120.0 ?
C1A N2A H2A2 120.0 ?
H2A1 N2A H2A2 120.0 ?
C1A N3A C2A 122.4(2) ?
C1A N3A H3A 118.8 ?
C2A N3A H3A 118.8 ?
C5A N4A H4A1 109.5 ?
C5A N4A H4A2 109.5 ?
H4A1 N4A H4A2 109.5 ?
C5A N4A H4A3 109.5 ?
H4A1 N4A H4A3 109.5 ?
H4A2 N4A H4A3 109.5 ?
N1A C1A N3A 120.4(2) ?
N1A C1A N2A 119.5(2) ?
N3A C1A N2A 120.1(2) ?
N3A C2A C3A 111.6(2) ?
N3A C2A H2A3 109.3 ?
C3A C2A H2A3 109.3 ?
N3A C2A H2A4 109.3 ?
C3A C2A H2A4 109.3 ?
H2A3 C2A H2A4 108.0 ?
C4A C3A C2A 109.1(2) ?
C4A C3A H3A1 109.9 ?
C2A C3A H3A1 109.9 ?
C4A C3A H3A2 109.9 ?
C2A C3A H3A2 109.9 ?
H3A1 C3A H3A2 108.3 ?
C3A C4A C5A 115.39(18) ?
C3A C4A H4A4 108.4 ?
C5A C4A H4A4 108.4 ?
C3A C4A H4A5 108.4 ?
C5A C4A H4A5 108.4 ?
H4A4 C4A H4A5 107.5 ?
N4A C5A C4A 112.03(18) ?
N4A C5A C6A 109.07(18) ?
C4A C5A C6A 112.78(19) ?
N4A C5A H5A 107.6 ?
C4A C5A H5A 107.6 ?
C6A C5A H5A 107.6 ?
O2A C6A O1A 126.1(2) yes
O2A C6A C5A 118.5(2) ?
O1A C6A C5A 115.5(2) ?
C1B N2B H2B1 120.0 ?
C1B N2B H2B2 120.0 ?
H2B1 N2B H2B2 120.0 ?
C1B N1B H1B1 120.0 ?
C1B N1B H1B2 120.0 ?
H1B1 N1B H1B2 120.0 ?
C1B N3B C2B 123.9(2) ?
C1B N3B H3B 118.1 ?
C2B N3B H3B 118.1 ?
C5B N4B H4B1 109.5 ?
C5B N4B H4B2 109.5 ?
H4B1 N4B H4B2 109.5 ?
C5B N4B H4B3 109.5 ?
H4B1 N4B H4B3 109.5 ?
H4B2 N4B H4B3 109.5 ?
N2B C1B N3B 120.5(2) ?
N2B C1B N1B 119.7(2) ?
N3B C1B N1B 119.8(3) ?
N3B C2B C3B 110.09(19) ?
N3B C2B H2B3 109.6 ?
C3B C2B H2B3 109.6 ?
N3B C2B H2B4 109.6 ?
C3B C2B H2B4 109.6 ?
H2B3 C2B H2B4 108.2 ?
C2B C3B C4B 110.06(19) ?
C2B C3B H3B1 109.6 ?
C4B C3B H3B1 109.6 ?
C2B C3B H3B2 109.6 ?
C4B C3B H3B2 109.6 ?
H3B1 C3B H3B2 108.2 ?
C5B C4B C3B 112.65(19) ?
C5B C4B H4B4 109.1 ?
C3B C4B H4B4 109.1 ?
C5B C4B H4B5 109.1 ?
C3B C4B H4B5 109.1 ?
H4B4 C4B H4B5 107.8 ?
N4B C5B C4B 107.97(18) ?
N4B C5B C6B 109.59(17) ?
C4B C5B C6B 112.56(18) ?
N4B C5B H5B 108.9 ?
C4B C5B H5B 108.9 ?
C6B C5B H5B 108.9 ?
O1B C6B O2B 125.9(2) yes
O1B C6B C5B 117.4(2) ?
O2B C6B C5B 116.63(19) ?

loop_
_geom_bond_atom_site_label_1
_geom_bond_atom_site_label_2
_geom_bond_site_symmetry_2
_geom_bond_distance
_geom_bond_publ_flag
O1A C6A . 1.255(3) yes
O2A C6A . 1.242(3) yes
N1A C1A . 1.311(4) ?
N1A H1A1 . .8600 ?
N1A H1A2 . .8600 ?
N2A C1A . 1.331(4) ?
N2A H2A1 . .8600 ?
N2A H2A2 . .8600 ?
N3A C1A . 1.325(3) ?
N3A C2A . 1.452(3) ?
N3A H3A . .8600 ?
N4A C5A . 1.488(3) ?
N4A H4A1 . .8900 ?
N4A H4A2 . .8900 ?
N4A H4A3 . .8900 ?
C2A C3A . 1.519(3) ?
C2A H2A3 . .9700 ?
C2A H2A4 . .9700 ?
C3A C4A . 1.515(3) ?
C3A H3A1 . .9700 ?
C3A H3A2 . .9700 ?
C4A C5A . 1.526(3) ?
C4A H4A4 . .9700 ?
C4A H4A5 . .9700 ?
C5A C6A . 1.533(3) ?
C5A H5A . .9800 ?
O2B C6B . 1.252(3) yes
O1B C6B . 1.246(3) yes
N2B C1B . 1.319(4) ?
N2B H2B1 . .8600 ?
N2B H2B2 . .8600 ?
N1B C1B . 1.324(4) ?
N1B H1B1 . .8600 ?
N1B H1B2 . .8600 ?
N3B C1B . 1.322(3) ?
N3B C2B . 1.457(3) ?
N3B H3B . .8600 ?
N4B C5B . 1.492(3) ?
N4B H4B1 . .8900 ?
N4B H4B2 . .8900 ?
N4B H4B3 . .8900 ?
C2B C3B . 1.513(3) ?
C2B H2B3 . .9700 ?
C2B H2B4 . .9700 ?
C3B C4B . 1.527(3) ?
C3B H3B1 . .9700 ?
C3B H3B2 . .9700 ?
C4B C5B . 1.523(3) ?
C4B H4B4 . .9700 ?
C4B H4B5 . .9700 ?
C5B C6B . 1.533(3) ?
C5B H5B . .9800 ?
F1 H1 . 1.01(6) ?
F2 H2 . 1.04(6) ?
F3 H1 . 1.26(6) ?
F4 H2 . 1.22(5) ?

loop_
_geom_hbond_atom_site_label_D
_geom_hbond_atom_site_label_H
_geom_hbond_atom_site_label_A
_geom_hbond_site_symmetry_A
_geom_hbond_distance_DH
_geom_hbond_distance_HA
_geom_hbond_distance_DA
_geom_hbond_angle_DHA
F1 H1 F3 . 1.01(6) 1.26(6) 2.248(3) 163(5)
F2 H2 F4 . 1.04(6) 1.22(5) 2.233(2) 161(5)
N1A H1A1 F4 1_556 .86 1.98 2.825(3) 168
N1A H1A2 O1A 1_456 .86 2.15 3.002(3) 173
N2A H2A1 O2A 1_456 .86 2.20 2.987(3) 153
N2A H2A2 F1 1_455 .86 2.10 2.939(3) 167
N3A H3A F3 1_455 .86 1.98 2.829(3) 168
N4A H4A1 O2B 1_465 .89 1.96 2.835(3) 168
N4A H4A3 F2 . .89 1.78 2.632(3) 160
N4A H4A2 O1A 1_455 .89 2.05 2.876(3) 155
N2B H2B1 F1 1_654 .86 2.05 2.897(3) 169
N2B H2B2 O1B 1_654 .86 2.34 3.078(3) 144
N2B H2B2 O2B 1_554 .86 2.62 3.290(3) 135
N1B H1B1 O2B 1_554 .86 2.02 2.828(3) 156
N1B H1B2 F4 1_545 .86 1.99 2.831(3) 165
N3B H3B F2 1_545 .86 2.04 2.883(3) 168
N4B H4B1 O2A 1_655 .89 2.14 2.979(3) 157
N4B H4B1 O1A . .89 2.54 3.080(3) 120
N4B H4B3 F3 . .89 1.78 2.652(3) 168
N4B H4B2 O1B 1_655 .89 2.00 2.882(3) 174

loop_
_geom_torsion_atom_site_label_1
_geom_torsion_atom_site_label_2
_geom_torsion_atom_site_label_3
_geom_torsion_atom_site_label_4
_geom_torsion
_geom_torsion_publ_flag
C2A N3A C1A N1A -4.0(4) n
C2A N3A C1A N2A 177.9(2) n
C1A N3A C2A C3A -174.6(3) n
N3A C2A C3A C4A 170.8(2) n
C2A C3A C4A C5A -179.4(2) n
C3A C4A C5A N4A 60.1(3) n
C3A C4A C5A C6A -63.4(3) ?
N4A C5A C6A O2A -23.9(3) n
C4A C5A C6A O2A 101.2(2) ?
N4A C5A C6A O1A 155.50(18) n
C4A C5A C6A O1A -79.3(2) ?
C2B N3B C1B N2B -1.0(4) n
C2B N3B C1B N1B 177.9(2) n
C1B N3B C2B C3B 168.6(3) n
N3B C2B C3B C4B 178.2(2) n
C2B C3B C4B C5B 164.4(2) n
C3B C4B C5B N4B 175.9(2) n
C3B C4B C5B C6B 54.9(3) no
N4B C5B C6B O1B 134.1(2) n
C4B C5B C6B O1B -105.7(2) no
N4B C5B C6B O2B -47.2(2) n
C4B C5B C6B O2B 72.9(2) no
